data_7721103
loop_
_publ_author_name
'Wessels, Vivien'
'Mikuta, Martina'
'H\"oppe, Henning A.'

_publ_section_title
;
 Weakly Coordinating Borophosphates -- Ca0.5M(H2O)2[B(PO4)2]&#x2022;H2O (M
 = Mg, Mn, Co, Zn, Cd)
;
_journal_name_full 'Dalton Transactions'
_journal_paper_doi 10.1039/D6DT00484A
_journal_year 2026
_chemical_formula_sum 'B1.5 Ca0.75 H9 O16.5 P3 Zn1.5'
_chemical_formula_weight 510.31
_space_group_crystal_system trigonal
_space_group_IT_number 152
_space_group_name_Hall 'P 31 2"'
_space_group_name_H-M_alt 'P 31 2 1'
_atom_sites_solution_hydrogens difmap
_audit_creation_method SHELXL-2018/3
_audit_update_record
;
2026-05-08 deposited with the CCDC.	2026-05-28 downloaded from the CCDC.
;
_cell_angle_alpha 90
_cell_angle_beta 90
_cell_angle_gamma 120
_cell_formula_units_Z 4
_cell_length_a 9.4653(2)
_cell_length_b 9.4653(2)
_cell_length_c 15.5902(3)
_cell_measurement_reflns_used 40347
_cell_measurement_temperature 300(2)
_cell_measurement_theta_max 29.998
_cell_measurement_theta_min 2.485
_cell_volume 1209.63(4)
_computing_structure_refinement 'SHELXL-2018/3 (Sheldrick, 2018)'
_diffrn_ambient_temperature 300(2)
_diffrn_measured_fraction_theta_full 1.000
_diffrn_measured_fraction_theta_max 1.000
_diffrn_measurement_device_type 'D8 Venture Bruker'
_diffrn_measurement_method 'generic phi and omega scans'
_diffrn_radiation_type MoK\a
_diffrn_radiation_wavelength 0.71073
_diffrn_reflns_av_R_equivalents 0.0284
_diffrn_reflns_av_unetI/netI 0.0165
_diffrn_reflns_Laue_measured_fraction_full 1.000
_diffrn_reflns_Laue_measured_fraction_max 1.000
_diffrn_reflns_limit_h_max 13
_diffrn_reflns_limit_h_min -13
_diffrn_reflns_limit_k_max 13
_diffrn_reflns_limit_k_min -13
_diffrn_reflns_limit_l_max 21
_diffrn_reflns_limit_l_min -21
_diffrn_reflns_number 40265
_diffrn_reflns_point_group_measured_fraction_full 1.000
_diffrn_reflns_point_group_measured_fraction_max 1.000
_diffrn_reflns_theta_full 25.242
_diffrn_reflns_theta_max 29.997
_diffrn_reflns_theta_min 2.485
_exptl_absorpt_coefficient_mu 3.816
_exptl_absorpt_correction_T_max 0.7376
_exptl_absorpt_correction_T_min 0.6867
_exptl_absorpt_correction_type multi-scan
_exptl_absorpt_process_details
;
 SADABS 2016/2: Krause, L., Herbst-Irmer, R., Sheldrick G.M. & Stalke D.,
 J. Appl. Cryst. 48 (2015) 3-10
;
_exptl_crystal_colour colourless
_exptl_crystal_density_diffrn 2.802
_exptl_crystal_description block
_exptl_crystal_F_000 1014
_exptl_crystal_size_max 0.083
_exptl_crystal_size_mid 0.075
_exptl_crystal_size_min 0.052
_exptl_transmission_factor_max 0.7376
_exptl_transmission_factor_min 0.6867
_refine_diff_density_max 1.283
_refine_diff_density_min -0.706
_refine_diff_density_rms 0.095
_refine_ls_abs_structure_details
;
 Refined as an inversion twin.
;
_refine_ls_abs_structure_Flack 0.026(15)
_refine_ls_extinction_method none
_refine_ls_goodness_of_fit_ref 1.109
_refine_ls_hydrogen_treatment refxyz
_refine_ls_matrix_type full
_refine_ls_number_parameters 175
_refine_ls_number_reflns 2354
_refine_ls_number_restraints 12
_refine_ls_restrained_S_all 1.107
_refine_ls_R_factor_all 0.0236
_refine_ls_R_factor_gt 0.0233
_refine_ls_shift/su_max 0.000
_refine_ls_shift/su_mean 0.000
_refine_ls_structure_factor_coef Fsqd
_refine_ls_weighting_details 'w=1/[\s^2^(Fo^2^)+(0.0318P)^2^+1.6732P] where P=(Fo^2^+2Fc^2^)/3'
_refine_ls_weighting_scheme calc
_refine_ls_wR_factor_gt 0.0631
_refine_ls_wR_factor_ref 0.0633
_reflns_Friedel_coverage 0.722
_reflns_Friedel_fraction_full 1.000
_reflns_Friedel_fraction_max 1.000
_reflns_number_gt 2332
_reflns_number_total 2354
_reflns_threshold_expression 'I > 2\s(I)'
_cod_data_source_file d6dt00484a2.cif
_cod_data_source_block MM08_c222
_cod_original_cell_volume 1209.63(5)
_cod_original_formula_sum 'B1.50 H9 Ca0.75 O16.50 P3 Zn1.50'
_cod_database_code 7721103
_shelx_shelxl_version_number 2018/3
_shelx_space_group_comment
;
The symmetry employed for this shelxl refinement is uniquely defined
by the following loop, which should always be used as a source of
symmetry information in preference to the above space-group names.
They are only intended as comments.
;

loop_
_space_group_symop_operation_xyz
'x, y, z'
'-y, x-y, z+1/3'
'-x+y, -x, z+2/3'
'y, x, -z'
'-x, -x+y, -z+1/3'
'x-y, -y, -z+2/3'

loop_
_atom_site_label
_atom_site_type_symbol
_atom_site_fract_x
_atom_site_fract_y
_atom_site_fract_z
_atom_site_U_iso_or_equiv
_atom_site_adp_type
_atom_site_occupancy
_atom_site_site_symmetry_order
_atom_site_calc_flag
_atom_site_refinement_flags_posn
_atom_site_refinement_flags_adp
_atom_site_refinement_flags_occupancy
_atom_site_disorder_assembly
_atom_site_disorder_group
Zn1 Zn 0.09034(4) 0.54517(5) 0.41666(3) 0.01534(10) Uani 1 1 d . . . . .
Ca1A Ca 0.1141(5) 0.7557(5) 0.2549(2) 0.0282(4) Uani 0.250(2) 1 d . . P . .
Ca1B Ca 0.2443(5) 0.8857(5) 0.2450(2) 0.0282(4) Uani 0.250(2) 1 d . . P . .
P1 P 0.16744(10) 0.38861(10) 0.25378(5) 0.00976(16) Uani 1 1 d . . . . .
P2 P 0.22109(10) 0.38858(10) -0.08714(5) 0.00982(16) Uani 1 1 d . . . . .
O1 O 0.2897(4) 0.8087(4) 0.3807(2) 0.0284(6) Uani 1 1 d D . . . .
H11 H 0.394(3) 0.827(7) 0.357(3) 0.034 Uiso 1 1 d D U . . .
H12 H 0.318(6) 0.867(7) 0.436(2) 0.034 Uiso 1 1 d D U . . .
O2 O 0.2898(4) 0.4815(4) 0.4523(2) 0.0284(6) Uani 1 1 d D . . . .
H21 H 0.399(3) 0.572(4) 0.468(3) 0.034 Uiso 1 1 d D U . . .
H22 H 0.268(6) 0.392(4) 0.493(3) 0.034 Uiso 1 1 d D U . . .
O11 O 0.1823(3) 0.4205(3) 0.15514(14) 0.0117(4) Uani 1 1 d . . . . .
O12 O 0.1394(4) 0.5182(3) 0.29291(16) 0.0190(5) Uani 1 1 d . . . . .
O13 O 0.3130(3) 0.3824(3) 0.28805(16) 0.0171(5) Uani 1 1 d . . . . .
O14 O 0.0182(3) 0.2159(3) 0.26830(16) 0.0123(4) Uani 1 1 d . . . . .
O21 O 0.2385(3) 0.4205(3) 0.01156(14) 0.0116(4) Uani 1 1 d . . . . .
O22 O 0.2161(3) 0.1980(3) 0.10172(16) 0.0121(4) Uani 1 1 d . . . . .
O23 O 0.3789(3) 0.5183(3) -0.12594(16) 0.0194(5) Uani 1 1 d . . . . .
O24 O 0.0694(3) 0.3826(3) -0.12122(16) 0.0169(5) Uani 1 1 d . . . . .
B1 B 0.1538(5) 0.3082(4) 0.0833(2) 0.0098(5) Uani 1 1 d . . . . .
O3 O 0.144(3) 0.011(2) 0.3665(12) 0.050(3) Uiso 0.25 1 d D . P . .
O3B O 0.1351(18) 0.000000 0.333333 0.050(3) Uiso 0.5 2 d S . P . .
H31 H 0.202(16) 0.128(5) 0.350(7) 0.060 Uiso 0.5 1 d D U P . .
H32 H 0.086(14) 0.008(14) 0.420(5) 0.060 Uiso 0.5 1 d D U P . .
O4 O 0.1358(18) 0.1358(18) 0.500000 0.050(3) Uiso 0.5 2 d DS . P . .
O4B O 0.145(3) 0.137(3) 0.4660(12) 0.050(3) Uiso 0.25 1 d . . P . .
H41 H 0.146(18) 0.072(12) 0.452(6) 0.060 Uiso 0.5 1 d D U P . .
H42 H 0.167(17) 0.243(7) 0.473(7) 0.060 Uiso 0.5 1 d D U P . .

loop_
_atom_site_aniso_label
_atom_site_aniso_U_11
_atom_site_aniso_U_22
_atom_site_aniso_U_33
_atom_site_aniso_U_23
_atom_site_aniso_U_13
_atom_site_aniso_U_12
Zn1 0.01364(18) 0.0177(2) 0.01329(16) -0.00623(13) 0.00007(13) 0.00683(16)
Ca1A 0.0347(13) 0.0356(13) 0.0152(8) -0.0017(8) -0.0020(8) 0.0183(10)
Ca1B 0.0347(13) 0.0356(13) 0.0152(8) -0.0017(8) -0.0020(8) 0.0183(10)
P1 0.0090(3) 0.0088(3) 0.0092(3) -0.0015(2) 0.0023(2) 0.0028(3)
P2 0.0125(4) 0.0089(3) 0.0092(3) 0.0016(2) 0.0038(3) 0.0062(3)
O1 0.0223(14) 0.0333(16) 0.0282(14) -0.0122(12) 0.0008(11) 0.0128(13)
O2 0.0232(14) 0.0293(16) 0.0282(14) -0.0102(12) 0.0006(11) 0.0098(12)
O11 0.0142(10) 0.0104(9) 0.0087(9) 0.0000(7) 0.0032(7) 0.0049(8)
O12 0.0282(14) 0.0128(11) 0.0167(11) -0.0012(9) 0.0089(10) 0.0107(10)
O13 0.0100(10) 0.0239(12) 0.0135(10) -0.0013(9) -0.0004(8) 0.0057(10)
O14 0.0086(9) 0.0107(10) 0.0155(10) 0.0025(8) -0.0010(8) 0.0033(8)
O21 0.0144(10) 0.0106(9) 0.0085(9) 0.0004(7) 0.0030(7) 0.0053(9)
O22 0.0112(10) 0.0123(10) 0.0147(9) 0.0031(8) 0.0027(8) 0.0074(9)
O23 0.0198(12) 0.0135(11) 0.0170(11) 0.0020(9) 0.0104(9) 0.0023(10)
O24 0.0223(12) 0.0234(12) 0.0137(10) 0.0018(9) 0.0009(9) 0.0179(11)
B1 0.0103(15) 0.0096(12) 0.0091(12) 0.0001(10) 0.0022(11) 0.0046(12)

loop_
_atom_type_symbol
_atom_type_description
_atom_type_scat_dispersion_real
_atom_type_scat_dispersion_imag
_atom_type_scat_source
B B 0.0013 0.0007 'International Tables Vol C Tables 4.2.6.8 and 6.1.1.4'
H H 0.0000 0.0000 'International Tables Vol C Tables 4.2.6.8 and 6.1.1.4'
O O 0.0106 0.0060 'International Tables Vol C Tables 4.2.6.8 and 6.1.1.4'
P P 0.1023 0.0942 'International Tables Vol C Tables 4.2.6.8 and 6.1.1.4'
Ca Ca 0.2262 0.3064 'International Tables Vol C Tables 4.2.6.8 and 6.1.1.4'
Zn Zn 0.2839 1.4301 'International Tables Vol C Tables 4.2.6.8 and 6.1.1.4'

loop_
_geom_angle_atom_site_label_1
_geom_angle_atom_site_label_2
_geom_angle_atom_site_label_3
_geom_angle
_geom_angle_site_symmetry_1
_geom_angle_site_symmetry_3
_geom_angle_publ_flag
O12 Zn1 O24 103.51(10) . 5 ?
O12 Zn1 O23 157.17(11) . 3_565 ?
O24 Zn1 O23 91.17(11) 5 3_565 ?
O12 Zn1 O13 91.19(11) . 6_565 ?
O24 Zn1 O13 99.89(11) 5 6_565 ?
O23 Zn1 O13 103.58(11) 3_565 6_565 ?
O12 Zn1 O2 85.83(11) . . ?
O24 Zn1 O2 84.97(12) 5 . ?
O23 Zn1 O2 78.03(11) 3_565 . ?
O13 Zn1 O2 174.80(12) 6_565 . ?
O12 Zn1 O1 77.96(11) . . ?
O24 Zn1 O1 175.02(12) 5 . ?
O23 Zn1 O1 86.04(11) 3_565 . ?
O13 Zn1 O1 84.79(12) 6_565 . ?
O2 Zn1 O1 90.41(11) . . ?
O12 Zn1 Ca1B 127.21(10) . 2_665 ?
O24 Zn1 Ca1B 52.09(10) 5 2_665 ?
O23 Zn1 Ca1B 50.92(11) 3_565 2_665 ?
O13 Zn1 Ca1B 134.08(10) 6_565 2_665 ?
O2 Zn1 Ca1B 50.69(11) . 2_665 ?
O1 Zn1 Ca1B 123.23(11) . 2_665 ?
O12 Zn1 Ca1A 51.01(11) . . ?
O24 Zn1 Ca1A 133.99(10) 5 . ?
O23 Zn1 Ca1A 127.28(11) 3_565 . ?
O13 Zn1 Ca1A 51.99(10) 6_565 . ?
O2 Zn1 Ca1A 123.09(11) . . ?
O1 Zn1 Ca1A 50.54(11) . . ?
Ca1B Zn1 Ca1A 172.88(10) 2_665 . ?
Ca1B Ca1A O4B 86.8(7) . 6_565 ?
Ca1B Ca1A O3 60.6(6) . 6_565 ?
O4B Ca1A O3 55.3(8) 6_565 6_565 ?
Ca1B Ca1A O4 86.4(4) . 3_564 ?
O4B Ca1A O4 11.3(7) 6_565 3_564 ?
O3 Ca1A O4 64.6(7) 6_565 3_564 ?
Ca1B Ca1A O2 79.8(2) . 3_564 ?
O4B Ca1A O2 89.6(6) 6_565 3_564 ?
O3 Ca1A O2 125.8(5) 6_565 3_564 ?
O4 Ca1A O2 78.5(2) 3_564 3_564 ?
Ca1B Ca1A O12 115.8(4) . . ?
O4B Ca1A O12 153.9(7) 6_565 . ?
O3 Ca1A O12 146.4(5) 6_565 . ?
O4 Ca1A O12 147.4(4) 3_564 . ?
O2 Ca1A O12 82.38(16) 3_564 . ?
Ca1B Ca1A O1 70.2(2) . . ?
O4B Ca1A O1 135.7(7) 6_565 . ?
O3 Ca1A O1 80.4(6) 6_565 . ?
O4 Ca1A O1 144.4(4) 3_564 . ?
O2 Ca1A O1 121.1(2) 3_564 . ?
O12 Ca1A O1 68.15(14) . . ?
Ca1B Ca1A O13 134.8(3) . 6_565 ?
O4B Ca1A O13 101.8(6) 6_565 6_565 ?
O3 Ca1A O13 88.0(5) 6_565 6_565 ?
O4 Ca1A O13 109.90(17) 3_564 6_565 ?
O2 Ca1A O13 143.4(2) 3_564 6_565 ?
O12 Ca1A O13 72.14(13) . 6_565 ?
O1 Ca1A O13 73.24(13) . 6_565 ?
Ca1B Ca1A O3B 64.5(4) . 1_565 ?
O4B Ca1A O3B 63.8(7) 6_565 1_565 ?
O3 Ca1A O3B 10.5(5) 6_565 1_565 ?
O4 Ca1A O3B 73.7(4) 3_564 1_565 ?
O2 Ca1A O3B 135.4(2) 3_564 1_565 ?
O12 Ca1A O3B 136.2(2) . 1_565 ?
O1 Ca1A O3B 72.1(3) . 1_565 ?
O13 Ca1A O3B 79.68(19) 6_565 1_565 ?
Ca1B Ca1A O4B 87.1(6) . 3_564 ?
O4B Ca1A O4B 20.7(8) 6_565 3_564 ?
O3 Ca1A O4B 73.1(7) 6_565 3_564 ?
O4 Ca1A O4B 9.5(6) 3_564 3_564 ?
O2 Ca1A O4B 69.3(5) 3_564 3_564 ?
O12 Ca1A O4B 139.9(5) . 3_564 ?
O1 Ca1A O4B 151.4(6) . 3_564 ?
O13 Ca1A O4B 115.7(5) 6_565 3_564 ?
O3B Ca1A O4B 82.6(6) 1_565 3_564 ?
Ca1B Ca1A O2 156.0(3) . 6_565 ?
O4B Ca1A O2 73.3(7) 6_565 6_565 ?
O3 Ca1A O2 114.8(6) 6_565 6_565 ?
O4 Ca1A O2 71.5(3) 3_564 6_565 ?
O2 Ca1A O2 86.57(16) 3_564 6_565 ?
O12 Ca1A O2 81.38(16) . 6_565 ?
O1 Ca1A O2 133.68(18) . 6_565 ?
O13 Ca1A O2 64.42(13) 6_565 6_565 ?
O3B Ca1A O2 115.6(4) 1_565 6_565 ?
O4B Ca1A O2 69.5(5) 3_564 6_565 ?
Ca1B Ca1A O3 67.0(5) . 1_565 ?
O4B Ca1A O3 71.6(8) 6_565 1_565 ?
O3 Ca1A O3 19.0(9) 6_565 1_565 ?
O4 Ca1A O3 81.8(6) 3_564 1_565 ?
O2 Ca1A O3 142.2(5) 3_564 1_565 ?
O12 Ca1A O3 127.7(4) . 1_565 ?
O1 Ca1A O3 64.6(5) . 1_565 ?
O13 Ca1A O3 73.8(4) 6_565 1_565 ?
O3B Ca1A O3 8.6(5) 1_565 1_565 ?
O4B Ca1A O3 90.8(6) 3_564 1_565 ?
O2 Ca1A O3 117.0(5) 6_565 1_565 ?
Ca1B Ca1A H22 85(2) . 3_564 ?
O4B Ca1A H22 74.7(16) 6_565 3_564 ?
O3 Ca1A H22 118.4(18) 6_565 3_564 ?
O4 Ca1A H22 63.4(15) 3_564 3_564 ?
O2 Ca1A H22 16.2(16) 3_564 3_564 ?
O12 Ca1A H22 93.4(16) . 3_564 ?
O1 Ca1A H22 136.9(18) . 3_564 ?
O13 Ca1A H22 140(2) 6_565 3_564 ?
O3B Ca1A H22 128.8(17) 1_565 3_564 ?
O4B Ca1A H22 54.0(16) 3_564 3_564 ?
O2 Ca1A H22 77(2) 6_565 3_564 ?
O3 Ca1A H22 137.1(18) 1_565 3_564 ?
Ca1B Ca1A H31 82(3) . 6_565 ?
O4B Ca1A H31 63(4) 6_565 6_565 ?
O3 Ca1A H31 24(2) 6_565 6_565 ?
O4 Ca1A H31 74(4) 3_564 6_565 ?
O2 Ca1A H31 148(2) 3_564 6_565 ?
O12 Ca1A H31 129(3) . 6_565 ?
O1 Ca1A H31 76(4) . 6_565 ?
O13 Ca1A H31 64(2) 6_565 6_565 ?
O3B Ca1A H31 17(3) 1_565 6_565 ?
O4B Ca1A H31 84(4) 3_564 6_565 ?
O2 Ca1A H31 101(4) 6_565 6_565 ?
O3 Ca1A H31 17(4) 1_565 6_565 ?
H22 Ca1A H31 137(3) 3_564 6_565 ?
Ca1B Ca1A H41 69(3) . 6_565 ?
O4B Ca1A H41 19.5(18) 6_565 6_565 ?
O3 Ca1A H41 39.8(16) 6_565 6_565 ?
O4 Ca1A H41 25.7(6) 3_564 6_565 ?
O2 Ca1A H41 94(4) 3_564 6_565 ?
O12 Ca1A H41 173.1(7) . 6_565 ?
O1 Ca1A H41 118.7(6) . 6_565 ?
O13 Ca1A H41 108(4) 6_565 6_565 ?
O3B Ca1A H41 49.6(19) 1_565 6_565 ?
O4B Ca1A H41 33.5(13) 3_564 6_565 ?
O2 Ca1A H41 93(2) 6_565 6_565 ?
O3 Ca1A H41 58(2) 1_565 6_565 ?
H22 Ca1A H41 82(3) 3_564 6_565 ?
H31 Ca1A H41 55(5) 6_565 6_565 ?
Ca1B Ca1A H42 79(4) . 3_564 ?
O4B Ca1A H42 36.7(10) 6_565 3_564 ?
O3 Ca1A H42 82(3) 6_565 3_564 ?
O4 Ca1A H42 25.8(4) 3_564 3_564 ?
O2 Ca1A H42 53.1(10) 3_564 3_564 ?
O12 Ca1A H42 131(3) . 3_564 ?
O1 Ca1A H42 149(4) . 3_564 ?
O13 Ca1A H42 132(2) 6_565 3_564 ?
O3B Ca1A H42 93(3) 1_565 3_564 ?
O4B Ca1A H42 17.4(11) 3_564 3_564 ?
O2 Ca1A H42 77(4) 6_565 3_564 ?
O3 Ca1A H42 101(3) 1_565 3_564 ?
H22 Ca1A H42 39(2) 3_564 3_564 ?
H31 Ca1A H42 98(4) 6_565 3_564 ?
H41 Ca1A H42 43(3) 6_565 3_564 ?
Ca1B Ca1A H42 112.1(7) . 6_565 ?
O4B Ca1A H42 26.6(17) 6_565 6_565 ?
O3 Ca1A H42 77(3) 6_565 6_565 ?
O4 Ca1A H42 25.8(4) 3_564 6_565 ?
O2 Ca1A H42 86(3) 3_564 6_565 ?
O12 Ca1A H42 127.6(19) . 6_565 ?
O1 Ca1A H42 152(4) . 6_565 ?
O13 Ca1A H42 89(2) 6_565 6_565 ?
O3B Ca1A H42 84(3) 1_565 6_565 ?
O4B Ca1A H42 27.7(14) 3_564 6_565 ?
O2 Ca1A H42 46.8(13) 6_565 6_565 ?
O3 Ca1A H42 90(3) 1_565 6_565 ?
H22 Ca1A H42 70(4) 3_564 6_565 ?
H31 Ca1A H42 77(5) 6_565 6_565 ?
H41 Ca1A H42 46(2) 6_565 6_565 ?
H42 Ca1A H42 43(4) 3_564 6_565 ?
Ca1A Ca1B O3 85.8(7) . 6_565 ?
Ca1A Ca1B O4B 59.7(6) . 6_565 ?
O3 Ca1B O4B 55.0(8) 6_565 6_565 ?
Ca1A Ca1B O3B 86.2(4) . 1_565 ?
O3 Ca1B O3B 10.9(7) 6_565 1_565 ?
O4B Ca1B O3B 64.4(7) 6_565 1_565 ?
Ca1A Ca1B O1 79.9(2) . . ?
O3 Ca1B O1 89.2(6) 6_565 . ?
O4B Ca1B O1 125.2(5) 6_565 . ?
O3B Ca1B O1 78.5(2) 1_565 . ?
Ca1A Ca1B O23 116.0(4) . 2_665 ?
O3 Ca1B O23 154.4(7) 6_565 2_665 ?
O4B Ca1B O23 146.7(5) 6_565 2_665 ?
O3B Ca1B O23 147.5(4) 1_565 2_665 ?
O1 Ca1B O23 82.31(16) . 2_665 ?
Ca1A Ca1B O2 70.4(2) . 3_564 ?
O3 Ca1B O2 135.4(7) 6_565 3_564 ?
O4B Ca1B O2 80.4(6) 6_565 3_564 ?
O3B Ca1B O2 144.3(4) 1_565 3_564 ?
O1 Ca1B O2 121.2(2) . 3_564 ?
O23 Ca1B O2 68.18(14) 2_665 3_564 ?
Ca1A Ca1B O24 134.8(3) . 4_565 ?
O3 Ca1B O24 102.5(6) 6_565 4_565 ?
O4B Ca1B O24 88.8(5) 6_565 4_565 ?
O3B Ca1B O24 109.88(17) 1_565 4_565 ?
O1 Ca1B O24 143.4(2) . 4_565 ?
O23 Ca1B O24 72.18(13) 2_665 4_565 ?
O2 Ca1B O24 73.13(13) 3_564 4_565 ?
Ca1A Ca1B O4 64.3(4) . 3_564 ?
O3 Ca1B O4 63.7(7) 6_565 3_564 ?
O4B Ca1B O4 10.9(5) 6_565 3_564 ?
O3B Ca1B O4 73.6(4) 1_565 3_564 ?
O1 Ca1B O4 135.4(2) . 3_564 ?
O23 Ca1B O4 136.3(2) 2_665 3_564 ?
O2 Ca1B O4 72.0(3) 3_564 3_564 ?
O24 Ca1B O4 79.75(19) 4_565 3_564 ?
Ca1A Ca1B O3 87.4(5) . 1_565 ?
O3 Ca1B O3 20.0(8) 6_565 1_565 ?
O4B Ca1B O3 72.6(7) 6_565 1_565 ?
O3B Ca1B O3 9.1(6) 1_565 1_565 ?
O1 Ca1B O3 69.8(5) . 1_565 ?
O23 Ca1B O3 140.0(5) 2_665 1_565 ?
O2 Ca1B O3 151.3(5) 3_564 1_565 ?
O24 Ca1B O3 115.1(5) 4_565 1_565 ?
O4 Ca1B O3 82.2(6) 3_564 1_565 ?
Ca1A Ca1B O1 155.8(3) . 6_675 ?
O3 Ca1B O1 74.0(6) 6_565 6_675 ?
O4B Ca1B O1 115.3(6) 6_565 6_675 ?
O3B Ca1B O1 71.4(3) 1_565 6_675 ?
O1 Ca1B O1 86.37(16) . 6_675 ?
O23 Ca1B O1 81.41(16) 2_665 6_675 ?
O2 Ca1B O1 133.72(18) 3_564 6_675 ?
O24 Ca1B O1 64.57(13) 4_565 6_675 ?
O4 Ca1B O1 115.8(4) 3_564 6_675 ?
O3 Ca1B O1 69.1(5) 1_565 6_675 ?
Ca1A Ca1B O4B 67.1(5) . 3_564 ?
O3 Ca1B O4B 72.0(7) 6_565 3_564 ?
O4B Ca1B O4B 19.9(8) 6_565 3_564 ?
O3B Ca1B O4B 82.2(6) 1_565 3_564 ?
O1 Ca1B O4B 142.7(5) . 3_564 ?
O23 Ca1B O4B 127.2(4) 2_665 3_564 ?
O2 Ca1B O4B 64.2(5) 3_564 3_564 ?
O24 Ca1B O4B 73.5(4) 4_565 3_564 ?
O4 Ca1B O4B 9.1(4) 3_564 3_564 ?
O3 Ca1B O4B 90.9(6) 1_565 3_564 ?
O1 Ca1B O4B 117.1(5) 6_675 3_564 ?
Ca1A Ca1B H11 94.9(11) . . ?
O3 Ca1B H11 108.3(9) 6_565 . ?
O4B Ca1B H11 148.0(8) 6_565 . ?
O3B Ca1B H11 97.3(8) 1_565 . ?
O1 Ca1B H11 23.4(5) . . ?
O23 Ca1B H11 59.4(5) 2_665 . ?
O2 Ca1B H11 110.8(10) 3_564 . ?
O24 Ca1B H11 122.9(8) 4_565 . ?
O4 Ca1B H11 157.3(9) 3_564 . ?
O3 Ca1B H11 88.3(9) 1_565 . ?
O1 Ca1B H11 79.3(13) 6_675 . ?
O4B Ca1B H11 162.0(12) 3_564 . ?
Ca1A Ca1B H12 171.1(12) . 6_675 ?
O3 Ca1B H12 85.6(13) 6_565 6_675 ?
O4B Ca1B H12 112.8(13) 6_565 6_675 ?
O3B Ca1B H12 85.9(10) 1_565 6_675 ?
O1 Ca1B H12 102.6(9) . 6_675 ?
O23 Ca1B H12 72.9(12) 2_665 6_675 ?
O2 Ca1B H12 114.4(8) 3_564 6_675 ?
O24 Ca1B H12 45.3(7) 4_565 6_675 ?
O4 Ca1B H12 109.3(12) 3_564 6_675 ?
O3 Ca1B H12 85.5(10) 1_565 6_675 ?
O1 Ca1B H12 19.7(7) 6_675 6_675 ?
O4B Ca1B H12 107.6(12) 3_564 6_675 ?
H11 Ca1B H12 90.3(13) . 6_675 ?
Ca1A Ca1B H22 53.5(12) . 3_564 ?
O3 Ca1B H22 115.6(12) 6_565 3_564 ?
O4B Ca1B H22 61.3(12) 6_565 3_564 ?
O3B Ca1B H22 123.4(10) 1_565 3_564 ?
O1 Ca1B H22 122.3(15) . 3_564 ?
O23 Ca1B H22 89.1(9) 2_665 3_564 ?
O2 Ca1B H22 21.6(9) 3_564 3_564 ?
O24 Ca1B H22 83.9(13) 4_565 3_564 ?
O4 Ca1B H22 54.6(12) 3_564 3_564 ?
O3 Ca1B H22 129.8(10) 1_565 3_564 ?
O1 Ca1B H22 148.4(13) 6_675 3_564 ?
O4B Ca1B H22 48.3(13) 3_564 3_564 ?
H11 Ca1B H22 121.2(18) . 3_564 ?
H12 Ca1B H22 128.9(15) 6_675 3_564 ?
Ca1A Ca1B H31 58.2(18) . 6_565 ?
O3 Ca1B H31 29.9(10) 6_565 6_565 ?
O4B Ca1B H31 54(3) 6_565 6_565 ?
O3B Ca1B H31 28.0(17) 1_565 6_565 ?
O1 Ca1B H31 74(3) . 6_565 ?
O23 Ca1B H31 157(3) 2_665 6_565 ?
O2 Ca1B H31 123(3) 3_564 6_565 ?
O24 Ca1B H31 129(2) 4_565 6_565 ?
O4 Ca1B H31 65(3) 3_564 6_565 ?
O3 Ca1B H31 30(2) 1_565 6_565 ?
O1 Ca1B H31 99(2) 6_675 6_565 ?
O4B Ca1B H31 74(3) 3_564 6_565 ?
H11 Ca1B H31 98(3) . 6_565 ?
H12 Ca1B H31 114(2) 6_675 6_565 ?
H22 Ca1B H31 101(3) 3_564 6_565 ?
Ca1A Ca1B H41 73(3) . 6_565 ?
O3 Ca1B H41 44(3) 6_565 6_565 ?
O4B Ca1B H41 16(2) 6_565 6_565 ?
O3B Ca1B H41 55(3) 1_565 6_565 ?
O1 Ca1B H41 127(4) . 6_565 ?
O23 Ca1B H41 151(4) 2_665 6_565 ?
O2 Ca1B H41 92(2) 3_564 6_565 ?
O24 Ca1B H41 82(4) 4_565 6_565 ?
O4 Ca1B H41 20(2) 3_564 6_565 ?
O3 Ca1B H41 64(3) 1_565 6_565 ?
O1 Ca1B H41 100(2) 6_675 6_565 ?
O4B Ca1B H41 28(3) 3_564 6_565 ?
H11 Ca1B H41 149(4) . 6_565 ?
H12 Ca1B H41 98(3) 6_675 6_565 ?
H22 Ca1B H41 75(2) 3_564 6_565 ?
H31 Ca1B H41 52(5) 6_565 6_565 ?
Ca1A Ca1B H42 67(4) . 3_564 ?
O3 Ca1B H42 86.1(12) 6_565 3_564 ?
O4B Ca1B H42 33.0(11) 6_565 3_564 ?
O3B Ca1B H42 96.3(9) 1_565 3_564 ?
O1 Ca1B H42 147(4) . 3_564 ?
O23 Ca1B H42 113.7(9) 2_665 3_564 ?
O2 Ca1B H42 50.3(15) 3_564 3_564 ?
O24 Ca1B H42 69(3) 4_565 3_564 ?
O4 Ca1B H42 22.8(7) 3_564 3_564 ?
O3 Ca1B H42 105.0(10) 1_565 3_564 ?
O1 Ca1B H42 123(4) 6_675 3_564 ?
O4B Ca1B H42 14.1(11) 3_564 3_564 ?
H11 Ca1B H42 157(4) . 3_564 ?
H12 Ca1B H42 110(4) 6_675 3_564 ?
H22 Ca1B H42 36(3) 3_564 3_564 ?
H31 Ca1B H42 86(4) 6_565 3_564 ?
H41 Ca1B H42 42(3) 6_565 3_564 ?
Ca1A Ca1B H42 43.3(14) . 6_565 ?
O3 Ca1B H42 67(3) 6_565 6_565 ?
O4B Ca1B H42 18(2) 6_565 6_565 ?
O3B Ca1B H42 74(3) 1_565 6_565 ?
O1 Ca1B H42 117.1(15) . 6_565 ?
O23 Ca1B H42 138(3) 2_665 6_565 ?
O2 Ca1B H42 70(3) 3_564 6_565 ?
O24 Ca1B H42 99.3(14) 4_565 6_565 ?
O4 Ca1B H42 21.1(12) 3_564 6_565 ?
O3 Ca1B H42 81(3) 1_565 6_565 ?
O1 Ca1B H42 133(2) 6_675 6_565 ?
O4B Ca1B H42 25.8(14) 3_564 6_565 ?
H11 Ca1B H42 136.8(16) . 6_565 ?
H12 Ca1B H42 129.9(18) 6_675 6_565 ?
H22 Ca1B H42 49(3) 3_564 6_565 ?
H31 Ca1B H42 56(4) 6_565 6_565 ?
H41 Ca1B H42 33(3) 6_565 6_565 ?
H42 Ca1B H42 33(4) 3_564 6_565 ?
O13 P1 O12 115.14(16) . . ?
O13 P1 O14 106.01(15) . . ?
O12 P1 O14 111.11(15) . . ?
O13 P1 O11 111.17(14) . . ?
O12 P1 O11 106.11(14) . . ?
O14 P1 O11 107.10(13) . . ?
O24 P2 O23 115.29(16) . . ?
O24 P2 O22 106.20(15) . 4 ?
O23 P2 O22 111.06(15) . 4 ?
O24 P2 O21 111.20(13) . . ?
O23 P2 O21 105.81(14) . . ?
O22 P2 O21 107.07(13) 4 . ?
Zn1 O1 Ca1B 112.02(16) . . ?
Zn1 O1 Ca1A 82.51(14) . . ?
Ca1B O1 Ca1A 29.87(13) . . ?
Zn1 O1 Ca1B 136.37(15) . 6_675 ?
Ca1B O1 Ca1B 82.21(17) . 6_675 ?
Ca1A O1 Ca1B 100.61(16) . 6_675 ?
Zn1 O1 H11 119(3) . . ?
Ca1B O1 H11 86(3) . . ?
Ca1A O1 H11 105(3) . . ?
Ca1B O1 H11 103(3) 6_675 . ?
Zn1 O1 H12 104(3) . . ?
Ca1B O1 H12 131(4) . . ?
Ca1A O1 H12 141(3) . . ?
Ca1B O1 H12 49(4) 6_675 . ?
H11 O1 H12 105.2(19) . . ?
Zn1 O2 Ca1A 111.92(16) . 2_665 ?
Zn1 O2 Ca1B 82.48(14) . 2_665 ?
Ca1A O2 Ca1B 29.79(13) 2_665 2_665 ?
Zn1 O2 Ca1A 136.44(15) . 6_665 ?
Ca1A O2 Ca1A 81.96(16) 2_665 6_665 ?
Ca1B O2 Ca1A 100.37(16) 2_665 6_665 ?
Zn1 O2 H21 118(3) . . ?
Ca1A O2 H21 93(3) 2_665 . ?
Ca1B O2 H21 112(3) 2_665 . ?
Ca1A O2 H21 101(3) 6_665 . ?
Zn1 O2 H22 122(3) . . ?
Ca1A O2 H22 25(3) 2_665 . ?
Ca1B O2 H22 44(4) 2_665 . ?
Ca1A O2 H22 58(4) 6_665 . ?
H21 O2 H22 105.3(19) . . ?
B1 O11 P1 130.1(2) . . ?
P1 O12 Zn1 129.16(16) . . ?
P1 O12 Ca1A 141.88(16) . . ?
Zn1 O12 Ca1A 88.88(12) . . ?
P1 O13 Zn1 137.56(16) . 6_665 ?
P1 O13 Ca1A 134.29(17) . 6_665 ?
Zn1 O13 Ca1A 87.80(13) 6_665 6_665 ?
B1 O14 P1 129.7(2) 5 . ?
B1 O21 P2 130.0(2) . . ?
B1 O22 P2 130.0(2) . 4 ?
P2 O23 Zn1 128.88(16) . 2_664 ?
P2 O23 Ca1B 142.19(17) . 3_564 ?
Zn1 O23 Ca1B 88.86(12) 2_664 3_564 ?
P2 O24 Zn1 137.77(16) . 5 ?
P2 O24 Ca1B 134.13(17) . 4_455 ?
Zn1 O24 Ca1B 87.74(13) 5 4_455 ?
O14 B1 O22 103.4(2) 5 . ?
O14 B1 O11 113.7(3) 5 . ?
O22 B1 O11 111.9(3) . . ?
O14 B1 O21 112.2(3) 5 . ?
O22 B1 O21 113.3(3) . . ?
O11 B1 O21 102.7(2) . . ?
O3B O3 O3 4(4) . 6 ?
O3B O3 Ca1B 124(4) . 6_665 ?
O3 O3 Ca1B 120.4(12) 6 6_665 ?
O3B O3 Ca1A 119(3) . 6_665 ?
O3 O3 Ca1A 117(2) 6 6_665 ?
Ca1B O3 Ca1A 33.6(4) 6_665 6_665 ?
O3B O3 Ca1B 43(4) . 1_545 ?
O3 O3 Ca1B 39.6(9) 6 1_545 ?
Ca1B O3 Ca1B 91.5(9) 6_665 1_545 ?
Ca1A O3 Ca1B 108.5(9) 6_665 1_545 ?
O3B O3 Ca1A 46(3) . 1_545 ?
O3 O3 Ca1A 44.1(17) 6 1_545 ?
Ca1B O3 Ca1A 109.3(10) 6_665 1_545 ?
Ca1A O3 Ca1A 133.0(10) 6_665 1_545 ?
Ca1B O3 Ca1A 25.6(2) 1_545 1_545 ?
O3B O3 H31 85(8) . . ?
O3 O3 H31 85(8) 6 . ?
Ca1B O3 H31 72(9) 6_665 . ?
Ca1A O3 H31 42(9) 6_665 . ?
Ca1B O3 H31 101(7) 1_545 . ?
Ca1A O3 H31 124(7) 1_545 . ?
O3B O3 H32 142(10) . . ?
O3 O3 H32 146(8) 6 . ?
Ca1B O3 H32 94(8) 6_665 . ?
Ca1A O3 H32 89(7) 6_665 . ?
Ca1B O3 H32 155(7) 1_545 . ?
Ca1A O3 H32 132(7) 1_545 . ?
H31 O3 H32 103.5(19) . . ?
O3B O3 H41 161(7) . . ?
O3 O3 H41 165(6) 6 . ?
Ca1B O3 H41 66(6) 6_665 . ?
Ca1A O3 H41 60(5) 6_665 . ?
Ca1B O3 H41 154(6) 1_545 . ?
Ca1A O3 H41 150(5) 1_545 . ?
H31 O3 H41 84(8) . . ?
H32 O3 H41 30(9) . . ?
O3 O3B O3 172(8) 6 . ?
O3 O3B Ca1B 45(4) 6 1_545 ?
O3 O3B Ca1B 128(4) . 1_545 ?
O3 O3B Ca1B 128(4) 6 6_665 ?
O3 O3B Ca1B 45(4) . 6_665 ?
Ca1B O3B Ca1B 93.2(7) 1_545 6_665 ?
O3 O3B Ca1A 51(3) 6 1_545 ?
O3 O3B Ca1A 125(3) . 1_545 ?
Ca1B O3B Ca1A 29.26(16) 1_545 1_545 ?
Ca1B O3B Ca1A 110.7(6) 6_665 1_545 ?
O3 O3B Ca1A 125(3) 6 6_665 ?
O3 O3B Ca1A 51(3) . 6_665 ?
Ca1B O3B Ca1A 110.7(6) 1_545 6_665 ?
Ca1B O3B Ca1A 29.26(16) 6_665 6_665 ?
Ca1A O3B Ca1A 135.6(8) 1_545 6_665 ?
O3 O3B H31 113(6) 6 . ?
O3 O3B H31 66(6) . . ?
Ca1B O3B H31 122(7) 1_545 . ?
Ca1B O3B H31 56(8) 6_665 . ?
Ca1A O3B H31 151(7) 1_545 . ?
Ca1A O3B H31 27(8) 6_665 . ?
O3 O3B H32 162(7) 6 . ?
O3 O3B H32 25(7) . . ?
Ca1B O3B H32 145(5) 1_545 . ?
Ca1B O3B H32 70(5) 6_665 . ?
Ca1A O3B H32 128(5) 1_545 . ?
Ca1A O3B H32 69(5) 6_665 . ?
H31 O3B H32 75(3) . . ?
O4B O4 O4B 170(8) 4_556 . ?
O4B O4 Ca1A 45(4) 4_556 2_665 ?
O4B O4 Ca1A 126(4) . 2_665 ?
O4B O4 Ca1A 126(4) 4_556 6_665 ?
O4B O4 Ca1A 45(4) . 6_665 ?
Ca1A O4 Ca1A 93.4(7) 2_665 6_665 ?
O4B O4 Ca1B 53(3) 4_556 2_665 ?
O4B O4 Ca1B 122(3) . 2_665 ?
Ca1A O4 Ca1B 29.29(16) 2_665 2_665 ?
Ca1A O4 Ca1B 110.9(6) 6_665 2_665 ?
O4B O4 Ca1B 122(3) 4_556 6_665 ?
O4B O4 Ca1B 53(3) . 6_665 ?
Ca1A O4 Ca1B 110.9(6) 2_665 6_665 ?
Ca1A O4 Ca1B 29.29(16) 6_665 6_665 ?
Ca1B O4 Ca1B 135.8(7) 2_665 6_665 ?
O4B O4 H41 147(8) 4_556 . ?
O4B O4 H41 38(7) . . ?
Ca1A O4 H41 151(8) 2_665 . ?
Ca1A O4 H41 58(8) 6_665 . ?
Ca1B O4 H41 160(8) 2_665 . ?
Ca1B O4 H41 42(9) 6_665 . ?
O4B O4 H42 107(8) 4_556 . ?
O4B O4 H42 66(7) . . ?
Ca1A O4 H42 63(7) 2_665 . ?
Ca1A O4 H42 63(8) 6_665 . ?
Ca1B O4 H42 58(7) 2_665 . ?
Ca1B O4 H42 92(8) 6_665 . ?
H41 O4 H42 103.4(19) . . ?
O4 O4B O4B 5(4) . 4_556 ?
O4 O4B Ca1A 124(4) . 6_665 ?
O4B O4B Ca1A 119.0(13) 4_556 6_665 ?
O4 O4B Ca1B 116(3) . 6_665 ?
O4B O4B Ca1B 114(2) 4_556 6_665 ?
Ca1A O4B Ca1B 33.4(4) 6_665 6_665 ?
O4 O4B Ca1A 45(3) . 2_665 ?
O4B O4B Ca1A 40.2(10) 4_556 2_665 ?
Ca1A O4B Ca1A 92.0(9) 6_665 2_665 ?
Ca1B O4B Ca1A 108.5(9) 6_665 2_665 ?
O4 O4B Ca1B 48(3) . 2_665 ?
O4B O4B Ca1B 46.0(18) 4_556 2_665 ?
Ca1A O4B Ca1B 110.1(10) 6_665 2_665 ?
Ca1B O4B Ca1B 133.2(10) 6_665 2_665 ?
Ca1A O4B Ca1B 25.7(2) 2_665 2_665 ?
O4 O4B H32 123(6) . . ?
O4B O4B H32 128(4) 4_556 . ?
Ca1A O4B H32 95(3) 6_665 . ?
Ca1B O4B H32 74(5) 6_665 . ?
Ca1A O4B H32 168(4) 2_665 . ?
Ca1B O4B H32 153(5) 2_665 . ?
O4 O4B H41 112(10) . . ?
O4B O4B H41 115(10) 4_556 . ?
Ca1A O4B H41 81(10) 6_665 . ?
Ca1B O4B H41 51(10) 6_665 . ?
Ca1A O4B H41 145(10) 2_665 . ?
Ca1B O4B H41 161(10) 2_665 . ?
H32 O4B H41 29(10) . . ?
O4 O4B H42 82(6) . . ?
O4B O4B H42 78(6) 4_556 . ?
Ca1A O4B H42 82(9) 6_665 . ?
Ca1B O4B H42 114(9) 6_665 . ?
Ca1A O4B H42 42(7) 2_665 . ?
Ca1B O4B H42 35(7) 2_665 . ?
H32 O4B H42 149(10) . . ?
H41 O4B H42 163(10) . . ?

loop_
_geom_bond_atom_site_label_1
_geom_bond_atom_site_label_2
_geom_bond_distance
_geom_bond_site_symmetry_2
_geom_bond_publ_flag
Zn1 O12 2.030(2) . ?
Zn1 O24 2.034(3) 5 ?
Zn1 O23 2.035(2) 3_565 ?
Zn1 O13 2.036(3) 6_565 ?
Zn1 O2 2.318(3) . ?
Zn1 O1 2.322(3) . ?
Zn1 Ca1B 3.150(4) 2_665 ?
Zn1 Ca1A 3.151(4) . ?
Ca1A Ca1B 1.241(5) . ?
Ca1A O4B 1.95(2) 6_565 ?
Ca1A O3 2.24(2) 6_565 ?
Ca1A O4 2.286(12) 3_564 ?
Ca1A O2 2.353(5) 3_564 ?
Ca1A O12 2.450(5) . ?
Ca1A O1 2.454(5) . ?
Ca1A O13 2.484(4) 6_565 ?
Ca1A O3B 2.534(8) 1_565 ?
Ca1A O4B 2.63(2) 3_564 ?
Ca1A O2 2.706(5) 6_565 ?
Ca1A O3 2.87(2) 1_565 ?
Ca1A H22 1.52(4) 3_564 ?
Ca1A H31 1.64(13) 6_565 ?
Ca1A H41 1.96(13) 6_565 ?
Ca1A H42 2.04(12) 3_564 ?
Ca1A H42 2.04(14) 6_565 ?
Ca1B O3 1.96(2) 6_565 ?
Ca1B O4B 2.25(2) 6_565 ?
Ca1B O3B 2.292(13) 1_565 ?
Ca1B O1 2.345(5) . ?
Ca1B O23 2.446(5) 2_665 ?
Ca1B O2 2.458(5) 3_564 ?
Ca1B O24 2.487(4) 4_565 ?
Ca1B O4 2.532(8) 3_564 ?
Ca1B O3 2.65(2) 1_565 ?
Ca1B O1 2.704(5) 6_675 ?
Ca1B O4B 2.86(2) 3_564 ?
Ca1B H11 2.48(5) . ?
Ca1B H12 2.19(6) 6_675 ?
Ca1B H22 1.88(6) 3_564 ?
Ca1B H31 1.91(15) 6_565 ?
Ca1B H41 1.91(13) 6_565 ?
Ca1B H42 2.17(12) 3_564 ?
Ca1B H42 2.76(13) 6_565 ?
P1 O13 1.506(3) . ?
P1 O12 1.507(3) . ?
P1 O14 1.552(2) . ?
P1 O11 1.560(2) . ?
P2 O24 1.505(3) . ?
P2 O23 1.507(3) . ?
P2 O22 1.552(2) 4 ?
P2 O21 1.561(2) . ?
O1 H11 0.987(14) . ?
O1 H12 0.982(13) . ?
O2 H21 0.985(14) . ?
O2 H22 0.989(13) . ?
O11 B1 1.473(4) . ?
O14 B1 1.457(4) 5 ?
O21 B1 1.474(4) . ?
O22 B1 1.460(4) . ?
O3 O3B 0.525(19) . ?
O3 O3 1.05(4) 6 ?
O3 H31 0.997(14) . ?
O3 H32 0.992(14) . ?
O3 H41 1.45(5) . ?
O3B H31 1.08(7) . ?
O3B H32 1.44(4) . ?
O4 O4B 0.535(19) 4_556 ?
O4 O4B 0.535(19) . ?
O4 H41 0.997(14) . ?
O4 H42 0.995(14) . ?
O4B O4B 1.07(4) 4_556 ?
O4B H32 1.28(11) . ?
O4B H41 0.66(6) . ?
O4B H42 0.92(6) . ?

loop_
_geom_hbond_atom_site_label_D
_geom_hbond_atom_site_label_H
_geom_hbond_atom_site_label_A
_geom_hbond_distance_DH
_geom_hbond_distance_HA
_geom_hbond_distance_DA
_geom_hbond_angle_DHA
_geom_hbond_site_symmetry_A
_geom_hbond_publ_flag
O1 H12 O24 0.982(13) 1.822(17) 2.779(4) 164(4) 3_565 yes
O2 H21 O11 0.985(14) 1.787(16) 2.758(4) 168(5) 2_665 yes
O2 H21 O12 0.985(14) 2.56(4) 3.164(4) 119(3) 2_665 yes
O2 H22 O4 0.989(13) 2.10(4) 2.935(14) 140(4) . yes
O2 H22 O4B 0.989(13) 2.13(5) 2.84(2) 127(4) . yes
O2 H22 O4B 0.989(13) 2.13(3) 3.04(2) 153(4) 4_556 yes
O3 H31 O13 0.997(14) 2.30(3) 3.29(2) 169(11) . yes
O3 H31 O14 0.997(14) 2.61(14) 3.14(2) 113(10) . yes
O3B H31 O13 1.08(7) 2.30(3) 3.215(3) 141(9) . yes
O3 H32 O4 0.992(14) 1.64(10) 2.42(2) 132(10) . yes
O3 H32 O4B 0.992(14) 1.28(11) 1.96(3) 118(9) . yes
O3 H32 O4B 0.992(14) 2.11(9) 2.92(3) 138(10) 4_556 yes
O3B H32 O4 1.44(4) 1.64(10) 2.898(5) 140(7) . yes
O3B H31 O4B 1.08(7) 1.90(11) 2.42(2) 105(5) . yes
O3B H32 O4B 1.44(4) 2.11(9) 3.411(19) 147(7) 4_556 yes
O4B H41 O14 0.66(6) 3.14(14) 3.46(3) 114(16) 6 yes
O4B H41 O3 0.66(6) 1.45(5) 1.96(3) 132(15) . yes
O4B H41 O3 0.66(6) 2.48(7) 2.92(3) 126(13) 6 yes
O4B H41 O3B 0.66(6) 1.96(6) 2.42(2) 128(14) . yes
O3 H32 O4 0.992(14) 1.64(10) 2.42(2) 132(10) . yes
O3 H32 O4B 0.992(14) 1.28(11) 1.96(3) 118(9) . yes
O3 H32 O4B 0.992(14) 2.11(9) 2.92(3) 138(10) 4_556 yes
O4 H41 O3 0.997(14) 1.45(5) 2.42(2) 161(13) . yes
O4 H41 O3 0.997(14) 2.48(7) 3.41(2) 155(11) 6 yes
O4 H41 O3B 0.997(14) 1.96(6) 2.898(5) 156(12) . yes
O4B H41 O3 0.66(6) 1.45(5) 1.96(3) 132(15) . yes
O4B H41 O3 0.66(6) 2.48(7) 2.92(3) 126(13) 6 yes
O4B H41 O3B 0.66(6) 1.96(6) 2.42(2) 128(14) . yes
O4 H42 O2 0.995(14) 1.98(5) 2.935(14) 159(12) . yes
O4 H42 O24 0.995(14) 2.65(13) 3.218(3) 116(10) 5 yes
O4B H42 O2 0.92(6) 1.98(5) 2.84(2) 155(12) . yes
O4B H42 O24 0.92(6) 2.65(13) 3.21(2) 120(11) 5 yes
